data_4024798
loop_
_publ_author_name
'Guillaume Lessene'
'Brian J. Smith'
'Robert W. Gable'
'Jonathan B. Baell'

_publ_section_title
;
Characterization of the Two Fundamental Conformations of Benzoylureas and
Elucidation of the Factors That Facilitate Their Conformational Interchange
;
_journal_name_full 'Journal of Organic Chemistry'
_journal_page_first 6511
_journal_page_last 6525
_journal_paper_doi 10.1021/jo900871a
_journal_volume 74
_journal_year 2009
_chemical_formula_moiety 'C19 H22 N2 O2'
_chemical_formula_sum 'C19 H22 N2 O2'
_chemical_formula_weight 310.39
_chemical_name_systematic
; 
 ? 
;
_space_group_IT_number 14
_symmetry_cell_setting monoclinic
_symmetry_space_group_name_Hall '-P 2ybc'
_symmetry_space_group_name_H-M 'P 1 21/c 1'
_atom_sites_solution_hydrogens difmap
_atom_sites_solution_primary direct
_atom_sites_solution_secondary difmap
_audit_creation_method SHELXL-97
_cell_angle_alpha 90.00
_cell_angle_beta 108.426(12)
_cell_angle_gamma 90.00
_cell_formula_units_Z 4
_cell_length_a 10.4300(8)
_cell_length_b 19.336(2)
_cell_length_c 8.9636(12)
_cell_measurement_reflns_used 25
_cell_measurement_temperature 293(2)
_cell_measurement_theta_max 25
_cell_measurement_theta_min 19.2
_cell_volume 1715.1(3)
_computing_cell_refinement 'CAD-4 Software'
_computing_data_collection 'CAD-4 Software (Enraf-Nonius, 1989)'
_computing_data_reduction 'PROCESS_DATA (Gable et al. 1993)'
_computing_molecular_graphics 'ORTEPII (Johnson, 1976)'
_computing_publication_material SHELXL
_computing_structure_refinement 'SHELXL-97 (Sheldrick, 1997)'
_computing_structure_solution 'SHELXS-97 (Sheldrick, 1990)'
_diffrn_ambient_temperature 293(2)
_diffrn_measured_fraction_theta_full 1.000
_diffrn_measured_fraction_theta_max 1.000
_diffrn_measurement_device_type 'Enraf-Nonius CAD-4MachS diffractometer'
_diffrn_measurement_method \w:2\q
_diffrn_radiation_monochromator graphite
_diffrn_radiation_source 'fine-focus sealed tube'
_diffrn_radiation_type CuK\a
_diffrn_radiation_wavelength 1.54180
_diffrn_reflns_av_R_equivalents 0.0291
_diffrn_reflns_av_sigmaI/netI 0.0514
_diffrn_reflns_limit_h_max 12
_diffrn_reflns_limit_h_min -13
_diffrn_reflns_limit_k_max 24
_diffrn_reflns_limit_k_min -4
_diffrn_reflns_limit_l_max 11
_diffrn_reflns_limit_l_min -4
_diffrn_reflns_number 4487
_diffrn_reflns_theta_full 74.95
_diffrn_reflns_theta_max 74.95
_diffrn_reflns_theta_min 4.47
_diffrn_standards_decay_% 0
_diffrn_standards_interval_time 160
_diffrn_standards_number 3
_exptl_absorpt_coefficient_mu 0.624
_exptl_absorpt_correction_type none
_exptl_crystal_colour colourless
_exptl_crystal_density_diffrn 1.202
_exptl_crystal_density_method 'not measured'
_exptl_crystal_description needle
_exptl_crystal_F_000 664
_exptl_crystal_size_max 0.60
_exptl_crystal_size_mid 0.05
_exptl_crystal_size_min 0.02
_refine_diff_density_max 0.157
_refine_diff_density_min -0.160
_refine_diff_density_rms 0.034
_refine_ls_extinction_coef 0.0032(4)
_refine_ls_extinction_expression Fc^*^=kFc[1+0.001xFc^2^\l^3^/sin(2\q)]^-1/4^
_refine_ls_extinction_method SHELXL
_refine_ls_goodness_of_fit_ref 1.011
_refine_ls_hydrogen_treatment mixed
_refine_ls_matrix_type full
_refine_ls_number_parameters 232
_refine_ls_number_reflns 3530
_refine_ls_number_restraints 0
_refine_ls_restrained_S_all 1.011
_refine_ls_R_factor_all 0.1068
_refine_ls_R_factor_gt 0.0493
_refine_ls_shift/su_max 0.000
_refine_ls_shift/su_mean 0.000
_refine_ls_structure_factor_coef Fsqd
_refine_ls_weighting_details 'calc w=1/[\s^2^(Fo^2^)+(0.0616P)^2^+0.1078P] where P=(Fo^2^+2Fc^2^)/3'
_refine_ls_weighting_scheme calc
_refine_ls_wR_factor_gt 0.1113
_refine_ls_wR_factor_ref 0.1388
_reflns_number_gt 1988
_reflns_number_total 3530
_reflns_threshold_expression >2\s(I)
_cod_data_source_file jo900871a_si_003.cif
_cod_data_source_block jb_23
_cod_depositor_comments
;
The following automatic conversions were performed:
'_symmetry_cell_setting' value 'Monoclinic' changed to 'monoclinic'
according to '/home/saulius/struct/CIF-dictionaries/cif_core.dic'
dictionary named 'cif_core.dic' version 2.4.1 from 2010-06-29.

Automatic conversion script
Id: cif_fix_enum 1527 2010-12-29 10:47:43Z saulius 
;
_cod_original_sg_symbol_H-M 'P 21 /c'
_cod_database_code 4024798

loop_
_symmetry_equiv_pos_as_xyz
'x, y, z'
'-x, y+1/2, -z+1/2'
'-x, -y, -z'
'x, -y-1/2, z-1/2'

loop_
_atom_site_label
_atom_site_type_symbol
_atom_site_fract_x
_atom_site_fract_y
_atom_site_fract_z
_atom_site_U_iso_or_equiv
_atom_site_adp_type
_atom_site_occupancy
_atom_site_symmetry_multiplicity
_atom_site_calc_flag
_atom_site_refinement_flags
_atom_site_disorder_assembly
_atom_site_disorder_group
C1 C 0.1232(2) 0.30636(11) 0.3977(3) 0.0434(5) Uani 1 1 d . . .
C2 C 0.1144(2) 0.37089(12) 0.3272(3) 0.0540(6) Uani 1 1 d . . .
H2 H 0.1680 0.3810 0.2645 0.052(6) Uiso 1 1 calc R . .
C3 C 0.0263(3) 0.41999(14) 0.3499(3) 0.0668(7) Uani 1 1 d . . .
H3 H 0.0205 0.4630 0.3018 0.086(9) Uiso 1 1 calc R . .
C4 C -0.0519(3) 0.40606(15) 0.4420(4) 0.0749(8) Uani 1 1 d . . .
H4 H -0.1108 0.4394 0.4573 0.080(8) Uiso 1 1 calc R . .
C5 C -0.0434(3) 0.34267(14) 0.5120(4) 0.0755(8) Uani 1 1 d . . .
H5 H -0.0969 0.3332 0.5752 0.083(9) Uiso 1 1 calc R . .
C6 C 0.0438(2) 0.29236(13) 0.4903(3) 0.0610(7) Uani 1 1 d . . .
H6 H 0.0484 0.2494 0.5382 0.064(8) Uiso 1 1 calc R . .
N1 N 0.21894(18) 0.25995(9) 0.3710(2) 0.0457(5) Uani 1 1 d . . .
H1N H 0.274(2) 0.2762(13) 0.313(3) 0.063(7) Uiso 1 1 d . . .
C7 C 0.2450(2) 0.19508(11) 0.4278(3) 0.0459(5) Uani 1 1 d . . .
O1 O 0.18334(16) 0.16528(8) 0.5018(2) 0.0667(5) Uani 1 1 d . . .
N2 N 0.35632(16) 0.16121(8) 0.3966(2) 0.0421(4) Uani 1 1 d . . .
C8 C 0.3787(2) 0.08721(10) 0.4505(3) 0.0517(6) Uani 1 1 d . . .
H8 H 0.4529 0.0702 0.4155 0.036(5) Uiso 1 1 calc R . .
C9 C 0.2572(3) 0.04197(14) 0.3690(4) 0.0850(10) Uani 1 1 d . . .
H9A H 0.1854 0.0515 0.4116 0.114(7) Uiso 1 1 calc R . .
H9B H 0.2824 -0.0059 0.3856 0.114(7) Uiso 1 1 calc R . .
H9C H 0.2272 0.0517 0.2583 0.114(7) Uiso 1 1 calc R . .
C10 C 0.4262(3) 0.08004(14) 0.6278(3) 0.0726(8) Uani 1 1 d . . .
H10A H 0.5073 0.1066 0.6715 0.130(8) Uiso 1 1 calc R . .
H10B H 0.4442 0.0323 0.6557 0.130(8) Uiso 1 1 calc R . .
H10C H 0.3573 0.0968 0.6687 0.130(8) Uiso 1 1 calc R . .
O2 O 0.42485(16) 0.24972(8) 0.2710(2) 0.0667(5) Uani 1 1 d . . .
C11 C 0.4442(2) 0.19187(10) 0.3307(3) 0.0436(5) Uani 1 1 d . . .
C12 C 0.5728(2) 0.15522(10) 0.3368(3) 0.0435(5) Uani 1 1 d . . .
C13 C 0.5783(2) 0.11385(11) 0.2115(3) 0.0509(6) Uani 1 1 d . . .
C14 C 0.7015(3) 0.08548(14) 0.2162(4) 0.0678(8) Uani 1 1 d . . .
H14 H 0.7066 0.0571 0.1346 0.076(9) Uiso 1 1 calc R . .
C15 C 0.8158(3) 0.09874(15) 0.3396(5) 0.0786(9) Uani 1 1 d . . .
H15 H 0.8980 0.0795 0.3411 0.083(8) Uiso 1 1 calc R . .
C16 C 0.8091(2) 0.14012(15) 0.4598(4) 0.0719(8) Uani 1 1 d . . .
H16 H 0.8875 0.1488 0.5428 0.092(10) Uiso 1 1 calc R . .
C17 C 0.6884(2) 0.16976(12) 0.4620(3) 0.0554(6) Uani 1 1 d . . .
C18 C 0.4532(3) 0.09996(16) 0.0739(3) 0.0800(9) Uani 1 1 d . . .
H18A H 0.4790 0.0823 -0.0126 0.079(8) Uiso 0.51(3) 1 calc PR . .
H18B H 0.4034 0.1422 0.0431 0.079(8) Uiso 0.51(3) 1 calc PR . .
H18C H 0.3977 0.0665 0.1038 0.079(8) Uiso 0.51(3) 1 calc PR . .
H18D H 0.3744 0.1117 0.1021 0.079(8) Uiso 0.49(3) 1 calc PR . .
H18E H 0.4500 0.0519 0.0464 0.079(8) Uiso 0.49(3) 1 calc PR . .
H18F H 0.4557 0.1275 -0.0143 0.079(8) Uiso 0.49(3) 1 calc PR . .
C19 C 0.6850(3) 0.21726(17) 0.5933(4) 0.0887(10) Uani 1 1 d . . .
H19A H 0.6069 0.2071 0.6242 0.080(8) Uiso 0.65(3) 1 calc PR . .
H19B H 0.6807 0.2644 0.5582 0.080(8) Uiso 0.65(3) 1 calc PR . .
H19C H 0.7651 0.2107 0.6814 0.080(8) Uiso 0.65(3) 1 calc PR . .
H19D H 0.7616 0.2477 0.6183 0.080(8) Uiso 0.35(3) 1 calc PR . .
H19E H 0.6878 0.1904 0.6843 0.080(8) Uiso 0.35(3) 1 calc PR . .
H19F H 0.6034 0.2441 0.5611 0.080(8) Uiso 0.35(3) 1 calc PR . .

loop_
_atom_site_aniso_label
_atom_site_aniso_U_11
_atom_site_aniso_U_22
_atom_site_aniso_U_33
_atom_site_aniso_U_23
_atom_site_aniso_U_13
_atom_site_aniso_U_12
C1 0.0381(10) 0.0452(11) 0.0451(13) -0.0045(10) 0.0107(10) 0.0025(9)
C2 0.0562(13) 0.0504(13) 0.0582(15) 0.0056(12) 0.0223(12) 0.0107(11)
C3 0.0705(16) 0.0536(15) 0.079(2) 0.0043(14) 0.0269(15) 0.0202(13)
C4 0.0731(17) 0.0620(16) 0.100(2) -0.0036(16) 0.0418(17) 0.0244(14)
C5 0.0731(17) 0.0708(18) 0.102(2) 0.0012(17) 0.0559(18) 0.0120(14)
C6 0.0583(14) 0.0544(14) 0.0810(19) 0.0058(14) 0.0371(14) 0.0076(11)
N1 0.0442(10) 0.0414(9) 0.0565(13) 0.0033(9) 0.0231(9) 0.0073(8)
C7 0.0435(11) 0.0426(11) 0.0540(15) -0.0006(11) 0.0189(11) 0.0027(9)
O1 0.0654(10) 0.0543(10) 0.0975(14) 0.0167(10) 0.0500(10) 0.0091(8)
N2 0.0429(9) 0.0336(9) 0.0531(12) 0.0025(8) 0.0199(8) 0.0024(7)
C8 0.0583(13) 0.0311(10) 0.0760(18) 0.0041(11) 0.0359(13) 0.0054(10)
C9 0.087(2) 0.0493(14) 0.123(3) -0.0115(17) 0.038(2) -0.0197(14)
C10 0.094(2) 0.0562(15) 0.075(2) 0.0235(14) 0.0366(17) 0.0196(14)
O2 0.0676(11) 0.0496(10) 0.0983(14) 0.0293(9) 0.0482(10) 0.0194(8)
C11 0.0458(11) 0.0390(11) 0.0482(14) 0.0047(10) 0.0181(10) 0.0039(9)
C12 0.0426(11) 0.0393(11) 0.0530(14) 0.0075(10) 0.0216(10) 0.0038(9)
C13 0.0597(14) 0.0454(12) 0.0532(15) 0.0076(11) 0.0258(12) 0.0088(10)
C14 0.0811(19) 0.0540(14) 0.087(2) 0.0074(15) 0.0527(18) 0.0166(13)
C15 0.0541(16) 0.0696(18) 0.124(3) 0.0206(19) 0.0449(19) 0.0171(14)
C16 0.0417(13) 0.0702(17) 0.097(2) 0.0163(17) 0.0116(15) 0.0012(12)
C17 0.0491(12) 0.0522(13) 0.0635(17) 0.0041(12) 0.0159(12) -0.0040(11)
C18 0.098(2) 0.078(2) 0.0571(18) -0.0098(16) 0.0159(18) 0.0133(17)
C19 0.080(2) 0.092(2) 0.084(2) -0.026(2) 0.0120(17) -0.0157(17)

loop_
_atom_type_symbol
_atom_type_description
_atom_type_scat_dispersion_real
_atom_type_scat_dispersion_imag
_atom_type_scat_source
C C 0.0181 0.0091 'International Tables Vol C Tables 4.2.6.8 and 6.1.1.4'
H H 0.0000 0.0000 'International Tables Vol C Tables 4.2.6.8 and 6.1.1.4'
N N 0.0311 0.0180 'International Tables Vol C Tables 4.2.6.8 and 6.1.1.4'
O O 0.0492 0.0322 'International Tables Vol C Tables 4.2.6.8 and 6.1.1.4'

loop_
_geom_angle_atom_site_label_1
_geom_angle_atom_site_label_2
_geom_angle_atom_site_label_3
_geom_angle
_geom_angle_site_symmetry_1
_geom_angle_site_symmetry_3
_geom_angle_publ_flag
C6 C1 C2 119.1(2) . . ?
C6 C1 N1 124.7(2) . . ?
C2 C1 N1 116.1(2) . . ?
C3 C2 C1 120.1(2) . . ?
C3 C2 H2 119.9 . . ?
C1 C2 H2 119.9 . . ?
C4 C3 C2 120.6(3) . . ?
C4 C3 H3 119.7 . . ?
C2 C3 H3 119.7 . . ?
C3 C4 C5 119.5(2) . . ?
C3 C4 H4 120.2 . . ?
C5 C4 H4 120.2 . . ?
C4 C5 C6 121.0(3) . . ?
C4 C5 H5 119.5 . . ?
C6 C5 H5 119.5 . . ?
C1 C6 C5 119.6(2) . . ?
C1 C6 H6 120.2 . . ?
C5 C6 H6 120.2 . . ?
C7 N1 C1 126.39(19) . . ?
C7 N1 H1N 115.6(15) . . ?
C1 N1 H1N 117.9(15) . . ?
O1 C7 N1 125.0(2) . . ?
O1 C7 N2 119.60(19) . . ?
N1 C7 N2 115.42(19) . . ?
C11 N2 C7 125.34(16) . . ?
C11 N2 C8 119.50(16) . . ?
C7 N2 C8 115.08(16) . . ?
N2 C8 C10 112.97(19) . . ?
N2 C8 C9 111.8(2) . . ?
C10 C8 C9 113.4(2) . . ?
N2 C8 H8 106.0 . . ?
C10 C8 H8 106.0 . . ?
C9 C8 H8 106.0 . . ?
C8 C9 H9A 109.5 . . ?
C8 C9 H9B 109.5 . . ?
H9A C9 H9B 109.5 . . ?
C8 C9 H9C 109.5 . . ?
H9A C9 H9C 109.5 . . ?
H9B C9 H9C 109.5 . . ?
C8 C10 H10A 109.5 . . ?
C8 C10 H10B 109.5 . . ?
H10A C10 H10B 109.5 . . ?
C8 C10 H10C 109.5 . . ?
H10A C10 H10C 109.5 . . ?
H10B C10 H10C 109.5 . . ?
O2 C11 N2 122.71(18) . . ?
O2 C11 C12 117.86(18) . . ?
N2 C11 C12 119.37(17) . . ?
C17 C12 C13 121.3(2) . . ?
C17 C12 C11 118.0(2) . . ?
C13 C12 C11 120.3(2) . . ?
C14 C13 C12 118.4(2) . . ?
C14 C13 C18 120.5(2) . . ?
C12 C13 C18 121.0(2) . . ?
C15 C14 C13 120.9(3) . . ?
C15 C14 H14 119.6 . . ?
C13 C14 H14 119.6 . . ?
C16 C15 C14 119.9(2) . . ?
C16 C15 H15 120.0 . . ?
C14 C15 H15 120.0 . . ?
C15 C16 C17 121.8(3) . . ?
C15 C16 H16 119.1 . . ?
C17 C16 H16 119.1 . . ?
C16 C17 C12 117.6(2) . . ?
C16 C17 C19 120.6(3) . . ?
C12 C17 C19 121.8(2) . . ?
C13 C18 H18A 109.5 . . ?
C13 C18 H18B 109.5 . . ?
H18A C18 H18B 109.5 . . ?
C13 C18 H18C 109.5 . . ?
H18A C18 H18C 109.5 . . ?
H18B C18 H18C 109.5 . . ?
C13 C18 H18D 109.5 . . ?
H18A C18 H18D 141.1 . . ?
H18B C18 H18D 56.3 . . ?
H18C C18 H18D 56.3 . . ?
C13 C18 H18E 109.5 . . ?
H18A C18 H18E 56.3 . . ?
H18B C18 H18E 141.1 . . ?
H18C C18 H18E 56.3 . . ?
H18D C18 H18E 109.5 . . ?
C13 C18 H18F 109.5 . . ?
H18A C18 H18F 56.3 . . ?
H18B C18 H18F 56.3 . . ?
H18C C18 H18F 141.1 . . ?
H18D C18 H18F 109.5 . . ?
H18E C18 H18F 109.5 . . ?
C17 C19 H19A 109.5 . . ?
C17 C19 H19B 109.5 . . ?
H19A C19 H19B 109.5 . . ?
C17 C19 H19C 109.5 . . ?
H19A C19 H19C 109.5 . . ?
H19B C19 H19C 109.5 . . ?
C17 C19 H19D 109.5 . . ?
H19A C19 H19D 141.1 . . ?
H19B C19 H19D 56.3 . . ?
H19C C19 H19D 56.3 . . ?
C17 C19 H19E 109.5 . . ?
H19A C19 H19E 56.3 . . ?
H19B C19 H19E 141.1 . . ?
H19C C19 H19E 56.3 . . ?
H19D C19 H19E 109.5 . . ?
C17 C19 H19F 109.5 . . ?
H19A C19 H19F 56.3 . . ?
H19B C19 H19F 56.3 . . ?
H19C C19 H19F 141.1 . . ?
H19D C19 H19F 109.5 . . ?
H19E C19 H19F 109.5 . . ?

loop_
_geom_bond_atom_site_label_1
_geom_bond_atom_site_label_2
_geom_bond_distance
_geom_bond_site_symmetry_2
_geom_bond_publ_flag
C1 C6 1.372(3) . ?
C1 C2 1.389(3) . ?
C1 N1 1.418(2) . ?
C2 C3 1.380(3) . ?
C2 H2 0.9300 . ?
C3 C4 1.359(4) . ?
C3 H3 0.9300 . ?
C4 C5 1.367(4) . ?
C4 H4 0.9300 . ?
C5 C6 1.387(3) . ?
C5 H5 0.9300 . ?
C6 H6 0.9300 . ?
N1 C7 1.349(3) . ?
N1 H1N 0.94(2) . ?
C7 O1 1.206(2) . ?
C7 N2 1.436(2) . ?
N2 C11 1.372(2) . ?
N2 C8 1.505(2) . ?
C8 C10 1.514(4) . ?
C8 C9 1.523(3) . ?
C8 H8 0.9800 . ?
C9 H9A 0.9600 . ?
C9 H9B 0.9600 . ?
C9 H9C 0.9600 . ?
C10 H10A 0.9600 . ?
C10 H10B 0.9600 . ?
C10 H10C 0.9600 . ?
O2 C11 1.229(2) . ?
C11 C12 1.502(3) . ?
C12 C17 1.392(3) . ?
C12 C13 1.394(3) . ?
C13 C14 1.386(3) . ?
C13 C18 1.509(4) . ?
C14 C15 1.370(4) . ?
C14 H14 0.9300 . ?
C15 C16 1.362(4) . ?
C15 H15 0.9300 . ?
C16 C17 1.389(3) . ?
C16 H16 0.9300 . ?
C17 C19 1.502(4) . ?
C18 H18A 0.9600 . ?
C18 H18B 0.9600 . ?
C18 H18C 0.9600 . ?
C18 H18D 0.9600 . ?
C18 H18E 0.9600 . ?
C18 H18F 0.9600 . ?
C19 H19A 0.9600 . ?
C19 H19B 0.9600 . ?
C19 H19C 0.9600 . ?
C19 H19D 0.9600 . ?
C19 H19E 0.9600 . ?
C19 H19F 0.9600 . ?

loop_
_geom_hbond_atom_site_label_D
_geom_hbond_atom_site_label_H
_geom_hbond_atom_site_label_A
_geom_hbond_distance_DH
_geom_hbond_distance_HA
_geom_hbond_distance_DA
_geom_hbond_angle_DHA
_geom_hbond_site_symmetry_A
_geom_hbond_publ_flag
N1 H1N O2 0.94(2) 1.80(2) 2.583(2) 138(2) . ?

loop_
_geom_torsion_atom_site_label_1
_geom_torsion_atom_site_label_2
_geom_torsion_atom_site_label_3
_geom_torsion_atom_site_label_4
_geom_torsion
_geom_torsion_site_symmetry_1
_geom_torsion_site_symmetry_2
_geom_torsion_site_symmetry_3
_geom_torsion_site_symmetry_4
_geom_torsion_publ_flag
C6 C1 C2 C3 -0.2(4) . . . . ?
N1 C1 C2 C3 -178.4(2) . . . . ?
C1 C2 C3 C4 0.4(4) . . . . ?
C2 C3 C4 C5 -0.3(5) . . . . ?
C3 C4 C5 C6 -0.1(5) . . . . ?
C2 C1 C6 C5 -0.1(4) . . . . ?
N1 C1 C6 C5 177.9(2) . . . . ?
C4 C5 C6 C1 0.3(4) . . . . ?
C6 C1 N1 C7 1.7(4) . . . . ?
C2 C1 N1 C7 179.8(2) . . . . ?
C1 N1 C7 O1 5.3(4) . . . . ?
C1 N1 C7 N2 -173.95(19) . . . . ?
O1 C7 N2 C11 -171.8(2) . . . . ?
N1 C7 N2 C11 7.4(3) . . . . ?
O1 C7 N2 C8 4.8(3) . . . . ?
N1 C7 N2 C8 -175.97(19) . . . . ?
C11 N2 C8 C10 108.7(2) . . . . ?
C7 N2 C8 C10 -68.1(3) . . . . ?
C11 N2 C8 C9 -121.9(2) . . . . ?
C7 N2 C8 C9 61.3(3) . . . . ?
C7 N2 C11 O2 -10.6(3) . . . . ?
C8 N2 C11 O2 173.0(2) . . . . ?
C7 N2 C11 C12 166.8(2) . . . . ?
C8 N2 C11 C12 -9.7(3) . . . . ?
O2 C11 C12 C17 84.8(3) . . . . ?
N2 C11 C12 C17 -92.7(2) . . . . ?
O2 C11 C12 C13 -88.4(3) . . . . ?
N2 C11 C12 C13 94.1(3) . . . . ?
C17 C12 C13 C14 1.9(3) . . . . ?
C11 C12 C13 C14 174.9(2) . . . . ?
C17 C12 C13 C18 -178.2(2) . . . . ?
C11 C12 C13 C18 -5.3(3) . . . . ?
C12 C13 C14 C15 -1.2(4) . . . . ?
C18 C13 C14 C15 179.0(3) . . . . ?
C13 C14 C15 C16 0.2(4) . . . . ?
C14 C15 C16 C17 0.1(4) . . . . ?
C15 C16 C17 C12 0.6(4) . . . . ?
C15 C16 C17 C19 -177.7(3) . . . . ?
C13 C12 C17 C16 -1.6(3) . . . . ?
C11 C12 C17 C16 -174.7(2) . . . . ?
C13 C12 C17 C19 176.7(2) . . . . ?
C11 C12 C17 C19 3.6(3) . . . . ?
